data_2001669
loop_
_publ_author_name
'Inoue, M. B.'
'Fernando, Q.'
'Villegas, C. A.'
'Inoue, M.'

_publ_section_title
;
 Structure of a lead(II) complex of a new 13-membered macrocycle with
 two pendant carboxymethyl groups
;
_journal_coden_ASTM ACSCEE
_journal_issue 5
_journal_name_full
;
  Acta Crystallographica, Section C: Crystal Structure Communications
;
_journal_page_first 875
_journal_page_last 878
_journal_paper_doi 10.1107/s0108270192013593
_journal_volume 49
_journal_year 1993
_chemical_formula_moiety 'C13 H20 N4 O6 Pb1,3(H2 O1)'
_chemical_formula_sum 'C13 H26 N4 O9 Pb'
_chemical_formula_weight 589.56
_symmetry_cell_setting monoclinic
_symmetry_space_group_name_Hall '-P 2ybc'
_symmetry_space_group_name_H-M 'P 1 21/c 1'
_cell_angle_alpha 90
_cell_angle_beta 108.580(10)
_cell_angle_gamma 90
_cell_formula_units_Z 4
_cell_length_a 8.9990(10)
_cell_length_b 23.0550(10)
_cell_length_c 9.3820(10)
_cell_volume 1845.0(3)
_diffrn_radiation_type Mo
_diffrn_radiation_wavelength 0.71073
_exptl_absorpt_coefficient_mu 9.26
_exptl_crystal_density_diffrn 2.12
_exptl_crystal_F_000 1144
_cod_data_source_file cr1028.cif
_cod_data_source_block cr1028_structure_1_of_1
_cod_depositor_comments
;
 Adding _atom_site_type_symbol label and values.

 Antanas Vaitkus
 2013-04-02
;
_cod_original_cell_volume 1845.1(4)
_cod_original_formula_sum 'C13 H26 N4 O9 Pb1'
_cod_database_code 2001669

loop_
_atom_site_label
_atom_site_type_symbol
_atom_site_fract_x
_atom_site_fract_y
_atom_site_fract_z
Pb Pb .03928(2) .106850(10) .11590(2)
O(1) O .2813(4) .1693(2) .2529(4)
O(2) O .0048(5) .2344(2) .1343(4)
O(3) O -.0309(4) .0108(2) .1786(4)
O(4) O .0661(5) -.0774(2) .2381(5)
O(5) O -.2688(5) .1107(2) .0556(5)
O(6) O -.4315(4) .0680(2) .1586(6)
O(w1) O .2561(4) .0498(2) .0442(4)
O(w2) O .7075(5) .1595(2) .7453(5)
O(w3) O .4721(6) .0544(3) .8008(5)
N(1) N .2217(4) .0640(2) .3737(4)
N(2) N -.0599(4) .1398(2) .3341(4)
N(3) N .1162(5) .2667(2) .3731(4)
N(4) N .4740(5) .1892(2) .4673(5)
C(1) C .3725(5) .1537(2) .3744(5)
C(2) C .3785(6) .0902(2) .4212(6)
C(3) C .1412(6) .0723(2) .4881(5)
C(4) C .0642(5) .1307(2) .4783(5)
C(5) C -.1072(5) .2020(2) .3157(6)
C(6) C .0113(6) .2372(2) .2673(5)
C(7) C .2377(6) .3036(2) .3440(6)
C(8) C .3993(6) .2959(2) .4560(6)
C(9) C .5048(6) .2477(3) .4262(6)
C(10) C .2313(6) .0015(2) .3432(6)
C(11) C .0782(6) -.0238(2) .2476(6)
C(12) C -.1991(6) .1048(2) .3239(7)
C(13) C -.3108(6) .0941(3) .1656(7)
Hn3 H .113 .264 .473
Hn4 H .530 .176 .566
H2a H .444 .070 .378
H2b H .421 .088 .528
H3a H .216 .068 .585
H3b H .063 .043 .474
H4a H .019 .134 .557
H4b H .142 .160 .490
H5a H -.113 .217 .408
H5b H -.207 .205 .241
H7a H .208 .343 .345
H7b H .243 .294 .247
H8a H .386 .287 .550
H8b H .454 .332 .463
H9a H .489 .247 .321
H9b H .611 .257 .479
H10a H .263 -.019 .436
H10b H .307 -.004 .294
H12a H -.256 .124 .380
H12b H -.165 .068 .368
Hw1a H .195 .032 -.048
Hw1b H .355 .063 .054
Hw2a H .686 .154 .826
Hw2b H .793 .139 .748
Hw3a H .552 .075 .909
Hw3b H .450 .020 .831

loop_
_geom_angle_atom_site_label_1
_geom_angle_atom_site_label_2
_geom_angle_atom_site_label_3
_geom_angle
O(1) Pb O(5) 138.30(10)
O(1) Pb O(wl) 80.10(10)
O(1) Pb N(1) 64.80(10)
O(1) Pb N(2) 83.80(10)
O(2) Pb O(3) 148.20(10)
O(2) Pb O(4') 105.47(9)
O(2) Pb O(5) 81.80(10)
O(2) Pb O(wl) 127.90(10)
O(2) Pb N(1) 111.30(10)
O(2) Pb N(2) 66.10(10)
O(3) Pb O(4') 92.50(10)
O(3) Pb O(5) 75.30(10)
O(3) Pb O(wl) 82.90(10)
O(3) Pb N(1) 64.60(10)
O(3) Pb N(2) 83.90(10)
O(4') Pb O(5) 81.00(10)
O(4') Pb O(wl) 68.10(10)
O(4') Pb N(1) 139.20(10)
O(4') Pb N(2) 144.40(10)
O(5) Pb O(wl) 141.10(10)
O(5) Pb N(1) 120.70(10)
O(5) Pb N(2) 63.80(10)
O(wl) Pb N(1) 75.60(10)
O(1) Pb O(2) 60.40(10)
O(1) Pb O(3) 129.10(10)
O(1) Pb O(4') 123.70(10)
C(3) N(1) C(10) 109.8(4)
Pb N(2) C(4) 109.4(3)
Pb N(2) C(5) 110.3(3)
Pb N(2) C(12) 106.8(3)
C(4) N(2) C(5) 110.4(4)
C(4) N(2) C(12) 111.4(4)
C(5) N(2) C(12) 108.3(4)
C(6) N(3) C(7) 123.5(5)
C(1) N(4) C(9) 123.3(4)
O(1) C(1) N(4) 123.1(5)
O(1) C(1) C(2) 120.1(4)
N(4) C(1) C(2) 116.8(4)
N(1) C(2) C(1) 111.5(4)
N(1) C(3) C(4) 113.1(4)
N(2) C(4) C(3) 112.6(4)
N(2) C(5) C(6) 110.3(4)
O(2) C(6) N(3) 125.6(5)
O(2) C(6) C(5) 117.6(4)
N(3) C(6) C(5) 116.8(5)
N(3) C(7) C(8) 114.1(4)
C(7) C(8) C(9) 118.1(4)
N(4) C(9) C(8) 116.1(5)
N(1) C(10) C(11) 113.3(4)
Pb N(1) C(10) 104.2(3)
C(2) N(1) C(3) 111.7(4)
C(2) N(1) C(10) 110.6(4)
O(wl) Pb N(2) 145.40(10)
N(1) Pb N(2) 69.90(10)
Pb O(1) C(1) 120.4(3)
Pb O(3) C(11) 118.6(3)
Pb O(5) C(13) 112.3(3)
Pb N(1) C(2) 112.3(3)
Pb N(1) C(3) 108.0(2)
O(3) C(11) O(4) 123.6(4)
O(3) C(11) C(10) 118.2(4)

loop_
_geom_bond_atom_site_label_1
_geom_bond_atom_site_label_2
_geom_bond_distance
Pb O(1) 2.585(3)
Pb O(2) 2.968(4)
Pb O(3) 2.426(4)
Pb O(5) 2.649(4)
Pb N(1) 2.644(3)
Pb N(2) 2.594(4)
Pb O(w1) 2.614(4)
Pb O(4)* 3.223(4)
C(1) O(1) 1.228(5)
C(1) N(4) 1.325(6)
C(6) O(2) 1.232(6)
C(6) N(3) 1.320(6)
C(11) O(3) 1.271(6)
C(11) O(4) 1.241(6)
C(13) O(5) 1.265(9)
C(13) O(6) 1.225(8)
N(1) C(2) 1.468(6)
N(1) C(3) 1.487(7)
N(1) C(10) 1.476(6)
N(2) C(4) 1.469(5)
N(2) C(5) 1.491(6)
N(2) C(12) 1.467(7)
N(3) C(7) 1.478(7)
N(4) C(9) 1.453(7)
C(1) C(2) 1.523(7)
C(3) C(4) 1.503(7)
C(5) C(6) 1.520(8)
C(7) C(8) 1.509(7)
C(8) C(9) 1.544(8)
C(10) C(11) 1.503(6)
C(12) C(13) 1.525(8)
